data_4020777
loop_
_publ_author_name
'F. Christopher Pigge'
'John J. Coniglio'
'Nigam P. Rath'

_publ_section_title
;
 Functionalized Spiro- and Fused-Ring Heterocycles via
 Oxidative Demetalation of Cyclohexadienyl Ruthenium Complexes
;
_journal_name_full 'Journal of Organic Chemistry'
_journal_page_first 1161
_journal_page_last 1168
_journal_paper_doi 10.1021/jo035058l
_journal_volume 69
_journal_year 2004
_chemical_formula_sum 'C12 H15 N O3'
_chemical_formula_weight 221.25
_space_group_IT_number 14
_symmetry_cell_setting monoclinic
_symmetry_space_group_name_Hall '-P 2ybc'
_symmetry_space_group_name_H-M 'P 1 21/c 1'
_cell_angle_alpha 90.00
_cell_angle_beta 106.066(4)
_cell_angle_gamma 90.00
_cell_formula_units_Z 4
_cell_length_a 10.4813(6)
_cell_length_b 11.9342(7)
_cell_length_c 9.7556(5)
_cell_measurement_temperature 180(2)
_cell_volume 1172.63(11)
_diffrn_ambient_temperature 180(2)
_exptl_crystal_density_diffrn 1.253
_cod_depositor_comments
;
The following automatic conversions were performed:
'_symmetry_cell_setting' value 'Monoclinic' changed to 'monoclinic'
according to '/home/saulius/struct/CIF-dictionaries/cif_core.dic'
dictionary named 'cif_core.dic' version 2.4.1 from 2010-06-29.

Automatic conversion script
Id: cif_fix_enum 1527 2010-12-29 10:47:43Z saulius 
;
_cod_original_sg_symbol_H-M 'P 21/c'
_cod_database_code 4020777

loop_
_symmetry_equiv_pos_as_xyz
'x, y, z'
'-x, y+1/2, -z+1/2'
'-x, -y, -z'
'x, -y-1/2, z-1/2'

loop_
_atom_site_label
_atom_site_type_symbol
_atom_site_fract_x
_atom_site_fract_y
_atom_site_fract_z
_atom_site_U_iso_or_equiv
_atom_site_adp_type
_atom_site_occupancy
_atom_site_symmetry_multiplicity
_atom_site_calc_flag
_atom_site_refinement_flags
_atom_site_disorder_assembly
_atom_site_disorder_group
O1 O 0.3835(3) 0.2130(2) 0.1506(3) 0.0364(7) Uani 1 1 d . . .
O2 O 0.2332(3) 0.0187(2) -0.2764(2) 0.0386(7) Uani 1 1 d . . .
H2 H 0.177(4) 0.083(4) -0.297(4) 0.052(13) Uiso 1 1 d . . .
O3 O 0.1028(3) 0.1894(2) -0.2522(2) 0.0375(7) Uani 1 1 d . . .
N1 N 0.0777(3) 0.2398(3) -0.0398(3) 0.0308(8) Uani 1 1 d . . .
H1 H 0.096(4) 0.228(4) 0.045(5) 0.049(13) Uiso 1 1 d . . .
C1 C 0.3277(4) 0.1261(3) 0.2056(3) 0.0297(9) Uani 1 1 d . . .
C2 C 0.2397(3) 0.0586(3) 0.1046(3) 0.0259(8) Uani 1 1 d . . .
C3 C 0.1798(4) -0.0306(3) 0.1539(4) 0.0358(9) Uani 1 1 d . . .
H3 H 0.1192 -0.0767 0.0869 0.043 Uiso 1 1 calc R . .
C4 C 0.2061(4) -0.0544(4) 0.2990(4) 0.0480(11) Uani 1 1 d . . .
H4 H 0.1643 -0.1160 0.3308 0.058 Uiso 1 1 calc R . .
C5 C 0.2938(4) 0.0129(4) 0.3954(4) 0.0498(12) Uani 1 1 d . . .
H5 H 0.3127 -0.0027 0.4945 0.060 Uiso 1 1 calc R . .
C6 C 0.3544(4) 0.1026(4) 0.3502(4) 0.0416(11) Uani 1 1 d . . .
H6 H 0.4145 0.1484 0.4180 0.050 Uiso 1 1 calc R . .
C7 C 0.4725(4) 0.2847(4) 0.2509(4) 0.0477(11) Uani 1 1 d . . .
H7A H 0.5057 0.3434 0.1994 0.072 Uiso 1 1 calc R . .
H7B H 0.5473 0.2405 0.3078 0.072 Uiso 1 1 calc R . .
H7C H 0.4254 0.3192 0.3140 0.072 Uiso 1 1 calc R . .
C8 C 0.2131(3) 0.0790(3) -0.0517(3) 0.0267(8) Uani 1 1 d . . .
C9 C 0.2588(4) 0.0069(3) -0.1346(4) 0.0309(9) Uani 1 1 d . . .
C10 C 0.3446(4) -0.0929(4) -0.0819(4) 0.0466(11) Uani 1 1 d . . .
H10A H 0.3637 -0.1313 -0.1627 0.070 Uiso 1 1 calc R . .
H10B H 0.2983 -0.1443 -0.0335 0.070 Uiso 1 1 calc R . .
H10C H 0.4280 -0.0685 -0.0148 0.070 Uiso 1 1 calc R . .
C11 C 0.1297(4) 0.1729(3) -0.1200(3) 0.0267(8) Uani 1 1 d . . .
C12 C -0.0108(4) 0.3318(3) -0.0993(4) 0.0408(10) Uani 1 1 d . . .
H12B H -0.0374 0.3701 -0.0226 0.061 Uiso 1 1 calc R . .
H12C H -0.0898 0.3026 -0.1693 0.061 Uiso 1 1 calc R . .
H12D H 0.0350 0.3848 -0.1460 0.061 Uiso 1 1 calc R . .

loop_
_atom_site_aniso_label
_atom_site_aniso_U_11
_atom_site_aniso_U_22
_atom_site_aniso_U_33
_atom_site_aniso_U_23
_atom_site_aniso_U_13
_atom_site_aniso_U_12
O1 0.0372(15) 0.0416(16) 0.0257(14) -0.0087(11) 0.0010(11) -0.0087(13)
O2 0.0522(18) 0.0453(18) 0.0190(14) -0.0068(12) 0.0111(12) 0.0005(15)
O3 0.0580(18) 0.0395(15) 0.0137(13) 0.0007(11) 0.0075(11) -0.0006(13)
N1 0.0405(19) 0.0322(18) 0.0176(16) 0.0010(13) 0.0046(14) 0.0038(14)
C1 0.031(2) 0.040(2) 0.0176(17) -0.0003(16) 0.0063(15) 0.0051(18)
C2 0.0272(19) 0.034(2) 0.0173(17) -0.0002(15) 0.0066(14) 0.0054(16)
C3 0.040(2) 0.038(2) 0.032(2) 0.0071(17) 0.0131(17) 0.0029(18)
C4 0.056(3) 0.057(3) 0.037(2) 0.020(2) 0.023(2) 0.011(2)
C5 0.055(3) 0.076(3) 0.019(2) 0.009(2) 0.0106(19) 0.016(3)
C6 0.045(2) 0.060(3) 0.0160(18) -0.0071(18) 0.0023(16) 0.009(2)
C7 0.047(3) 0.051(3) 0.039(2) -0.022(2) 0.0009(19) -0.007(2)
C8 0.032(2) 0.028(2) 0.0195(17) -0.0022(14) 0.0063(15) -0.0040(16)
C9 0.034(2) 0.035(2) 0.0231(19) -0.0031(16) 0.0058(16) -0.0045(17)
C10 0.049(3) 0.051(3) 0.036(2) -0.007(2) 0.0054(19) 0.013(2)
C11 0.033(2) 0.030(2) 0.0154(17) -0.0033(14) 0.0040(14) -0.0076(16)
C12 0.051(3) 0.037(2) 0.032(2) 0.0058(17) 0.0085(19) 0.0109(19)

loop_
_geom_bond_atom_site_label_1
_geom_bond_atom_site_label_2
_geom_bond_distance
_geom_bond_site_symmetry_2
_geom_bond_publ_flag
O1 C1 1.370(4) . ?
O1 C7 1.433(4) . ?
O2 C9 1.342(4) . ?
O3 C11 1.257(4) . ?
N1 C11 1.335(5) . ?
N1 C12 1.450(5) . ?
C1 C6 1.388(5) . ?
C1 C2 1.402(5) . ?
C2 C3 1.388(5) . ?
C2 C8 1.493(4) . ?
C3 C4 1.395(5) . ?
C4 C5 1.377(6) . ?
C5 C6 1.378(6) . ?
C8 C9 1.356(5) . ?
C8 C11 1.464(5) . ?
C9 C10 1.495(5) . ?

loop_
_cod_related_entry_id
_cod_related_entry_database
_cod_related_entry_code
1 ChemSpider 21176780
